data_7247472
loop_
_publ_author_name
'Por\;eba, Tomasz'
'\'Swi\;atkowski, Marcin'
'Confalonieri, Giorgia'

_publ_section_title
;
 Melting pseudosymmetry and thermal expansion in 3-benzoylpropionic acid
;
_journal_issue 42
_journal_name_full CrystEngComm
_journal_page_first 5932
_journal_page_last 5941
_journal_paper_doi 10.1039/D3CE00940H
_journal_volume 25
_journal_year 2023
_chemical_formula_moiety 'C10 H10 O3'
_chemical_formula_sum 'C10 H10 O3'
_chemical_formula_weight 178.18
_chemical_name_common '3-benzoylpropionic acid'
_chemical_name_systematic '3-benzoylpropionic acid'
_space_group_crystal_system monoclinic
_space_group_IT_number 14
_space_group_name_Hall '-P 2yn'
_space_group_name_H-M_alt 'P 1 21/n 1'
_atom_sites_solution_hydrogens difmap
_atom_sites_solution_primary dual
_audit_creation_date 2023-06-07
_audit_creation_method
;
Olex2 1.5
(compiled 2023.03.06 svn.rbb2c1857 for OlexSys, GUI svn.r6748)
;
_audit_update_record
;
2023-07-20 deposited with the CCDC.	2023-10-04 downloaded from the CCDC.
;
_cell_angle_alpha 90
_cell_angle_beta 111.364(4)
_cell_angle_gamma 90
_cell_formula_units_Z 4
_cell_length_a 12.7632(4)
_cell_length_b 5.23201(15)
_cell_length_c 14.4635(4)
_cell_measurement_reflns_used 5438
_cell_measurement_temperature 250.00(10)
_cell_measurement_theta_max 78.9610
_cell_measurement_theta_min 3.9520
_cell_volume 899.46(5)
_computing_cell_refinement 'CrysAlisPro 1.171.42.68a (Rigaku OD, 2022)'
_computing_data_collection 'CrysAlisPro 1.171.42.68a (Rigaku OD, 2022)'
_computing_data_reduction 'CrysAlisPro 1.171.42.68a (Rigaku OD, 2022)'
_computing_molecular_graphics 'Olex2 1.5 (Dolomanov et al., 2009)'
_computing_publication_material 'Olex2 1.5 (Dolomanov et al., 2009)'
_computing_structure_refinement 'SHELXL 2017/1 (Sheldrick, 2015)'
_computing_structure_solution 'SHELXT  (Sheldrick, 2015)'
_diffrn_ambient_environment N~2~
_diffrn_ambient_temperature 250.00(10)
_diffrn_detector 'Hybrid Pixel Array Detector'
_diffrn_detector_area_resol_mean 5.8140
_diffrn_detector_type 'Pilatus 300K'
_diffrn_measured_fraction_theta_full 0.998
_diffrn_measured_fraction_theta_max 0.960
_diffrn_measurement_details
;
List of Runs (angles in degrees, time in seconds):

  # Type    Start    End  Width  t~exp~   \w     \q     \k     \f   Frames
#--------------------------------------------------------------------------
  1  \w    -26.00  27.00   0.50    0.50    --  -49.12  19.00 -60.00  106
  2  \w   -120.00 -41.00   0.50    0.50    --  -49.12-178.00 -90.00  158
  3  \w    -26.00  27.00   0.50    0.50    --  -49.12  19.00 -30.00  106
  4  \w    -26.00  27.00   0.50    0.50    --  -49.12  19.00   0.00  106
  5  \w    -23.00 121.00   0.50    0.50    --   49.12   0.00 -90.00  288
  6  \w     62.00 120.00   0.50    0.50    --   49.12 178.00 -30.00  116
  7  \w    -43.00 -13.00   0.50    2.50    --  -88.50  38.00 -60.00   60
  8  \w    -43.00 -13.00   0.50    2.50    --  -88.50  38.00 -30.00   60
  9  \w    -43.00 -13.00   0.50    2.50    --  -88.50  38.00   0.00   60
 10  \w    -43.00 -13.00   0.50    2.50    --  -88.50  38.00  30.00   60
 11  \w    -43.00 -13.00   0.50    2.50    --  -88.50  38.00 150.00   60
 12  \w   -160.00 -73.00   0.50    2.50    --  -88.50 -57.00-150.00  174
 13  \w     38.00  66.00   0.50    2.50    --  110.00 -57.00 -90.00   56
 14  \w     97.00 178.00   0.50    2.50    --  110.00  19.00 150.00  162
 15  \w     38.00  66.00   0.50    2.50    --  110.00 -57.00 -30.00   56
 16  \w     98.00 178.00   0.50    2.50    --  110.00  38.00  30.00  160
 17  \w     38.00  66.00   0.50    2.50    --  110.00 -57.00 150.00   56
 18  \w     38.00  66.00   0.50    2.50    --  110.00 -57.00 -60.00   56
 19  \w     45.00 105.00   0.50    2.50    --  110.00 -77.00  90.00  120
 20  \w     38.00  66.00   0.50    2.50    --  110.00 -57.00   0.00   56
 21  \w     97.00 178.00   0.50    2.50    --  110.00  19.00  90.00  162
 22  \w     38.00  66.00   0.50    2.50    --  110.00 -57.00 120.00   56
 23  \w   -114.00 -25.00   0.50    0.50    --  -49.12 -77.00 -30.00  178
 24  \w     26.00 114.00   0.50    0.50    --   49.12  77.00-120.00  176
 25  \w     26.00 114.00   0.50    0.50    --   49.12  77.00  60.00  176
 26  \w     62.00 120.00   0.50    0.50    --   49.12 178.00-150.00  116
 27  \w     37.00 125.00   0.50    0.50    --   49.12  19.00  30.00  176
;
_diffrn_measurement_device 'four-circle diffractometer'
_diffrn_measurement_device_type 'XtaLAB Synergy, Dualflex, Pilatus 300K'
_diffrn_measurement_method '\w scans'
_diffrn_orient_matrix_type 'CrysAlisPro convention (1999,Acta A55,543-557)'
_diffrn_orient_matrix_UB_11 0.0563490000
_diffrn_orient_matrix_UB_12 -0.1805274000
_diffrn_orient_matrix_UB_13 0.0883287000
_diffrn_orient_matrix_UB_21 0.1144159000
_diffrn_orient_matrix_UB_22 0.0420761000
_diffrn_orient_matrix_UB_23 -0.0109777000
_diffrn_orient_matrix_UB_31 0.0234650000
_diffrn_orient_matrix_UB_32 0.2286582000
_diffrn_orient_matrix_UB_33 0.0718022000
_diffrn_radiation_monochromator mirror
_diffrn_radiation_probe x-ray
_diffrn_radiation_type 'Cu K\a'
_diffrn_radiation_wavelength 1.54184
_diffrn_reflns_av_R_equivalents 0.0354
_diffrn_reflns_av_unetI/netI 0.0246
_diffrn_reflns_Laue_measured_fraction_full 0.998
_diffrn_reflns_Laue_measured_fraction_max 0.960
_diffrn_reflns_limit_h_max 14
_diffrn_reflns_limit_h_min -16
_diffrn_reflns_limit_k_max 6
_diffrn_reflns_limit_k_min -5
_diffrn_reflns_limit_l_max 18
_diffrn_reflns_limit_l_min -16
_diffrn_reflns_number 9290
_diffrn_reflns_point_group_measured_fraction_full 0.998
_diffrn_reflns_point_group_measured_fraction_max 0.960
_diffrn_reflns_theta_full 67.684
_diffrn_reflns_theta_max 79.186
_diffrn_reflns_theta_min 3.964
_diffrn_source 'micro-focus sealed X-ray tube'
_diffrn_source_type 'PhotonJet (Cu) X-ray Source'
_exptl_absorpt_coefficient_mu 0.808
_exptl_absorpt_correction_T_max 0.976
_exptl_absorpt_correction_T_min 0.820
_exptl_absorpt_correction_type analytical
_exptl_absorpt_process_details
;
CrysAlisPro 1.171.42.68a (Rigaku Oxford Diffraction, 2022)
Analytical numeric absorption correction using a multifaceted crystal
model based on expressions derived by R.C. Clark & J.S. Reid.
(Clark, R. C. & Reid, J. S. (1995). Acta Cryst. A51, 887-897)
Empirical absorption correction using spherical harmonics,
implemented in SCALE3 ABSPACK scaling algorithm.
;
_exptl_crystal_colour colourless
_exptl_crystal_colour_primary colourless
_exptl_crystal_density_diffrn 1.316
_exptl_crystal_description plate
_exptl_crystal_F_000 376
_exptl_crystal_size_max 0.293
_exptl_crystal_size_mid 0.288
_exptl_crystal_size_min 0.03
_refine_diff_density_max 0.141
_refine_diff_density_min -0.165
_refine_diff_density_rms 0.028
_refine_ls_extinction_method none
_refine_ls_goodness_of_fit_ref 1.069
_refine_ls_hydrogen_treatment refall
_refine_ls_matrix_type full
_refine_ls_number_parameters 158
_refine_ls_number_reflns 1875
_refine_ls_number_restraints 0
_refine_ls_restrained_S_all 1.069
_refine_ls_R_factor_all 0.0476
_refine_ls_R_factor_gt 0.0411
_refine_ls_shift/su_max 0.001
_refine_ls_shift/su_mean 0.000
_refine_ls_structure_factor_coef Fsqd
_refine_ls_weighting_details 'w=1/[\s^2^(Fo^2^)+(0.0569P)^2^+0.0861P] where P=(Fo^2^+2Fc^2^)/3'
_refine_ls_weighting_scheme calc
_refine_ls_wR_factor_gt 0.1148
_refine_ls_wR_factor_ref 0.1196
_reflns_Friedel_coverage 0.000
_reflns_number_gt 1566
_reflns_number_total 1875
_reflns_threshold_expression 'I > 2\s(I)'
_cod_data_source_file d3ce00940h2.cif
_cod_data_source_block tp_bacidup_08_250_00
_cod_depositor_comments 'Adding full bibliography for 7247467--7247477.cif.'
_cod_database_code 7247472
_shelx_shelxl_version_number 2017/1
_chemical_oxdiff_formula 'C10 H10 O3'
_shelx_space_group_comment
;
The symmetry employed for this shelxl refinement is uniquely defined
by the following loop, which should always be used as a source of
symmetry information in preference to the above space-group names.
They are only intended as comments.
;
_shelx_estimated_absorpt_t_max 0.976
_shelx_estimated_absorpt_t_min 0.798
_reflns_odcompleteness_completeness 99.83
_reflns_odcompleteness_iscentric 1
_reflns_odcompleteness_theta 66.97
_olex2_refinement_description
;
;
_olex2_submission_special_instructions 'No special instructions were received'
_oxdiff_exptl_absorpt_empirical_details
;
Empirical correction (ABSPACK) includes:
- Absorption correction using spherical harmonics
- Frame scaling
;
_oxdiff_exptl_absorpt_empirical_full_max 2.096
_oxdiff_exptl_absorpt_empirical_full_min 0.423

loop_
_space_group_symop_operation_xyz
'x, y, z'
'-x+1/2, y+1/2, -z+1/2'
'-x, -y, -z'
'x-1/2, -y-1/2, z-1/2'

loop_
_atom_site_label
_atom_site_type_symbol
_atom_site_fract_x
_atom_site_fract_y
_atom_site_fract_z
_atom_site_U_iso_or_equiv
_atom_site_adp_type
_atom_site_occupancy
_atom_site_site_symmetry_order
_atom_site_calc_flag
_atom_site_refinement_flags_posn
_atom_site_refinement_flags_adp
_atom_site_refinement_flags_occupancy
_atom_site_disorder_assembly
_atom_site_disorder_group
O3 O 0.65946(9) 0.4940(2) 0.47685(7) 0.0807(4) Uani 1 1 d . . . . .
O1 O 0.87566(9) 0.4947(2) 0.40576(9) 0.0888(4) Uani 1 1 d . . . . .
O2 O 0.93712(11) 0.7796(2) 0.52657(9) 0.0910(4) Uani 1 1 d . . . . .
C5 C 0.51827(10) 0.3519(2) 0.32982(8) 0.0573(3) Uani 1 1 d . . . . .
C4 C 0.61497(11) 0.5163(2) 0.38753(9) 0.0594(3) Uani 1 1 d . . . . .
C6 C 0.47074(13) 0.3581(3) 0.22663(10) 0.0690(4) Uani 1 1 d . . . . .
C1 C 0.86176(13) 0.6928(3) 0.44591(11) 0.0733(4) Uani 1 1 d . . . . .
C10 C 0.47491(12) 0.1811(3) 0.38045(11) 0.0728(4) Uani 1 1 d . . . . .
C3 C 0.65840(15) 0.7121(3) 0.33368(12) 0.0762(4) Uani 1 1 d . . . . .
C7 C 0.38365(14) 0.1966(4) 0.17612(12) 0.0831(5) Uani 1 1 d . . . . .
C2 C 0.75873(16) 0.8559(3) 0.40378(16) 0.0877(5) Uani 1 1 d . . . . .
C8 C 0.34293(14) 0.0257(4) 0.22697(15) 0.0891(5) Uani 1 1 d . . . . .
C9 C 0.38834(14) 0.0176(4) 0.32933(14) 0.0880(5) Uani 1 1 d . . . . .
H2 H 1.0071(19) 0.677(4) 0.5491(16) 0.121(8) Uiso 1 1 d . . . . .
H3A H 0.5972(16) 0.827(4) 0.2961(13) 0.098(6) Uiso 1 1 d . . . . .
H3B H 0.6790(15) 0.617(4) 0.2847(14) 0.091(5) Uiso 1 1 d . . . . .
H6 H 0.5013(14) 0.475(3) 0.1952(12) 0.078(5) Uiso 1 1 d . . . . .
H10 H 0.5060(14) 0.184(3) 0.4486(13) 0.081(4) Uiso 1 1 d . . . . .
H7 H 0.3507(16) 0.206(4) 0.1067(15) 0.100(6) Uiso 1 1 d . . . . .
H8 H 0.280(2) -0.082(4) 0.1873(16) 0.119(7) Uiso 1 1 d . . . . .
H2A H 0.7458(17) 0.930(4) 0.4615(15) 0.103(6) Uiso 1 1 d . . . . .
H2B H 0.780(2) 1.007(4) 0.3717(15) 0.122(7) Uiso 1 1 d . . . . .
H9 H 0.3594(19) -0.091(5) 0.3654(15) 0.121(7) Uiso 1 1 d . . . . .

loop_
_atom_site_aniso_label
_atom_site_aniso_U_11
_atom_site_aniso_U_22
_atom_site_aniso_U_33
_atom_site_aniso_U_23
_atom_site_aniso_U_13
_atom_site_aniso_U_12
O3 0.0773(6) 0.1055(8) 0.0506(5) 0.0067(5) 0.0128(4) -0.0194(5)
O1 0.0760(7) 0.0991(8) 0.0953(8) -0.0420(6) 0.0361(6) -0.0200(6)
O2 0.0938(8) 0.0829(7) 0.1001(8) -0.0386(6) 0.0398(7) -0.0252(6)
C5 0.0556(6) 0.0641(7) 0.0500(6) 0.0049(5) 0.0164(5) 0.0093(5)
C4 0.0605(7) 0.0664(7) 0.0524(6) 0.0052(5) 0.0217(5) 0.0051(5)
C6 0.0749(8) 0.0757(9) 0.0512(7) 0.0061(6) 0.0168(6) 0.0137(7)
C1 0.0836(9) 0.0697(8) 0.0818(9) -0.0186(7) 0.0485(8) -0.0281(7)
C10 0.0629(8) 0.0914(10) 0.0595(7) 0.0083(7) 0.0169(6) -0.0074(7)
C3 0.0875(10) 0.0729(9) 0.0733(9) 0.0105(8) 0.0355(8) -0.0020(8)
C7 0.0740(9) 0.0971(11) 0.0595(8) -0.0107(8) 0.0020(7) 0.0182(9)
C2 0.1042(13) 0.0651(9) 0.1063(13) -0.0009(9) 0.0533(11) -0.0142(8)
C8 0.0605(8) 0.0952(12) 0.0934(11) -0.0154(10) 0.0062(8) 0.0003(8)
C9 0.0654(9) 0.0998(13) 0.0935(12) 0.0057(9) 0.0227(8) -0.0133(8)

loop_
_atom_type_symbol
_atom_type_description
_atom_type_scat_dispersion_real
_atom_type_scat_dispersion_imag
_atom_type_scat_source
C C 0.0181 0.0091 'International Tables Vol C Tables 4.2.6.8 and 6.1.1.4'
H H 0.0000 0.0000 'International Tables Vol C Tables 4.2.6.8 and 6.1.1.4'
O O 0.0492 0.0322 'International Tables Vol C Tables 4.2.6.8 and 6.1.1.4'

loop_
_exptl_crystal_face_index_h
_exptl_crystal_face_index_k
_exptl_crystal_face_index_l
_exptl_crystal_face_perp_dist
2 -3 -2 0.1661
-2 3 2 0.1014
3 0 7 0.1463
-3 0 -7 0.1294
-7 0 7 0.0295
7 0 -7 0.0010

loop_
_geom_angle_atom_site_label_1
_geom_angle_atom_site_label_2
_geom_angle_atom_site_label_3
_geom_angle
_geom_angle_site_symmetry_1
_geom_angle_site_symmetry_3
_geom_angle_publ_flag
C1 O2 H2 113.1(13) . . ?
C6 C5 C4 122.49(12) . . ?
C10 C5 C4 118.96(11) . . ?
C10 C5 C6 118.54(13) . . ?
O3 C4 C5 120.88(12) . . ?
O3 C4 C3 119.86(13) . . ?
C5 C4 C3 119.26(11) . . ?
C5 C6 H6 116.4(10) . . ?
C7 C6 C5 120.49(15) . . ?
C7 C6 H6 123.1(10) . . ?
O1 C1 O2 122.18(16) . . ?
O1 C1 C2 122.90(15) . . ?
O2 C1 C2 114.89(14) . . ?
C5 C10 H10 117.0(11) . . ?
C9 C10 C5 120.70(15) . . ?
C9 C10 H10 122.3(11) . . ?
C4 C3 C2 111.84(13) . . ?
C4 C3 H3A 109.5(11) . . ?
C4 C3 H3B 105.9(11) . . ?
C2 C3 H3A 112.2(11) . . ?
C2 C3 H3B 110.7(11) . . ?
H3A C3 H3B 106.4(14) . . ?
C6 C7 H7 119.8(12) . . ?
C8 C7 C6 120.36(15) . . ?
C8 C7 H7 119.8(12) . . ?
C1 C2 C3 113.11(14) . . ?
C1 C2 H2A 105.7(12) . . ?
C1 C2 H2B 107.2(13) . . ?
C3 C2 H2A 113.6(12) . . ?
C3 C2 H2B 112.7(13) . . ?
H2A C2 H2B 103.8(17) . . ?
C7 C8 C9 120.09(16) . . ?
C7 C8 H8 116.9(13) . . ?
C9 C8 H8 123.0(13) . . ?
C10 C9 C8 119.81(18) . . ?
C10 C9 H9 118.7(14) . . ?
C8 C9 H9 121.4(13) . . ?

loop_
_geom_bond_atom_site_label_1
_geom_bond_atom_site_label_2
_geom_bond_distance
_geom_bond_site_symmetry_2
_geom_bond_publ_flag
O3 C4 1.2126(15) . ?
O1 C1 1.2319(17) . ?
O2 C1 1.2941(18) . ?
O2 H2 0.99(2) . ?
C5 C4 1.4864(19) . ?
C5 C6 1.3916(17) . ?
C5 C10 1.392(2) . ?
C4 C3 1.509(2) . ?
C6 C7 1.376(2) . ?
C6 H6 0.927(16) . ?
C1 C2 1.498(3) . ?
C10 C9 1.380(2) . ?
C10 H10 0.919(17) . ?
C3 C2 1.513(2) . ?
C3 H3A 0.978(19) . ?
C3 H3B 0.978(19) . ?
C7 C8 1.374(3) . ?
C7 H7 0.938(19) . ?
C2 H2A 0.99(2) . ?
C2 H2B 1.00(2) . ?
C8 C9 1.380(3) . ?
C8 H8 0.98(2) . ?
C9 H9 0.93(2) . ?

loop_
_geom_torsion_atom_site_label_1
_geom_torsion_atom_site_label_2
_geom_torsion_atom_site_label_3
_geom_torsion_atom_site_label_4
_geom_torsion
_geom_torsion_site_symmetry_1
_geom_torsion_site_symmetry_2
_geom_torsion_site_symmetry_3
_geom_torsion_site_symmetry_4
_geom_torsion_publ_flag
O3 C4 C3 C2 1.2(2) . . . . ?
O1 C1 C2 C3 22.1(2) . . . . ?
O2 C1 C2 C3 -159.86(14) . . . . ?
C5 C4 C3 C2 -178.39(13) . . . . ?
C5 C6 C7 C8 -0.4(2) . . . . ?
C5 C10 C9 C8 -1.0(3) . . . . ?
C4 C5 C6 C7 177.88(13) . . . . ?
C4 C5 C10 C9 -177.22(14) . . . . ?
C4 C3 C2 C1 68.74(19) . . . . ?
C6 C5 C4 O3 -174.87(13) . . . . ?
C6 C5 C4 C3 4.7(2) . . . . ?
C6 C5 C10 C9 1.4(2) . . . . ?
C6 C7 C8 C9 0.9(3) . . . . ?
C10 C5 C4 O3 3.7(2) . . . . ?
C10 C5 C4 C3 -176.69(14) . . . . ?
C10 C5 C6 C7 -0.7(2) . . . . ?
C7 C8 C9 C10 -0.2(3) . . . . ?

loop_
_exptl_oxdiff_crystal_face_indexfrac_h
_exptl_oxdiff_crystal_face_indexfrac_k
_exptl_oxdiff_crystal_face_indexfrac_l
_exptl_oxdiff_crystal_face_x
_exptl_oxdiff_crystal_face_y
_exptl_oxdiff_crystal_face_z
2.2546 -3.2234 -2.3304 0.5031 0.1479 -0.8515
-2.3239 3.2273 2.1591 -0.5228 -0.1538 0.8384
2.7238 0.0042 7.1319 0.7827 0.2335 0.5770
-2.7371 0.0135 -7.1215 -0.7857 -0.2344 -0.5725
-7.1183 -0.0811 7.4060 0.2677 -0.8992 0.3462
7.1183 0.0811 -7.4060 -0.2677 0.8992 -0.3462
